data_2007329
loop_
_publ_author_name
'Elgemeie, Galal E. H.'
'Hanfy, Nadia'
'Hopf, Henning'
'Jones, Peter G.'

_publ_section_title
;
 2-Dicyanomethylene-5,6-dimethyl-1,2-dihydropyridine-3-carbonitrile
;
_journal_issue 6
_journal_name_full 'Acta Crystallographica Section C'
_journal_page_first 820
_journal_page_last 822
_journal_paper_doi 10.1107/S0108270197019835
_journal_volume 54
_journal_year 1998
_chemical_formula_moiety 'C11 H8 N4'
_chemical_formula_sum 'C11 H8 N4'
_chemical_formula_weight 196.21
_chemical_name_systematic
;
 2-Dicyanomethylene-5,6-dimethyl-3-cyano-1,2-dihydropyridine
;
_space_group_IT_number 14
_symmetry_cell_setting monoclinic
_symmetry_space_group_name_Hall '-P 2yn'
_symmetry_space_group_name_H-M 'P 1 21/n 1'
_audit_creation_method SHELXL
_cell_angle_alpha 90.00
_cell_angle_beta 106.11(3)
_cell_angle_gamma 90.00
_cell_formula_units_Z 4
_cell_length_a 7.712(3)
_cell_length_b 11.579(4)
_cell_length_c 11.416(4)
_cell_measurement_reflns_used 48
_cell_measurement_temperature 143(2)
_cell_measurement_theta_max 11.5
_cell_measurement_theta_min 10.0
_cell_volume 979.4(6)
_computing_cell_refinement DIF4
_computing_data_collection 'DIF4 (Stoe & Cie, 1992a)'
_computing_data_reduction 'REDU4 (Stoe & Cie, 1992b)'
_computing_molecular_graphics 'XP (Siemens, 1994)'
_computing_publication_material SHELXL93
_computing_structure_refinement 'SHELXL93 (Sheldrick, 1993)'
_computing_structure_solution 'SHELXS86 (Sheldrick, 1990)'
_diffrn_ambient_temperature 143(2)
_diffrn_measurement_device 'Stoe Stadi-4'
_diffrn_measurement_method \w/\q
_diffrn_radiation_monochromator graphite
_diffrn_radiation_source 'fine-focus sealed tube'
_diffrn_radiation_type MoK\a
_diffrn_radiation_wavelength 0.71073
_diffrn_reflns_av_R_equivalents 0.024
_diffrn_reflns_av_sigmaI/netI 0.053
_diffrn_reflns_limit_h_max 0
_diffrn_reflns_limit_h_min -9
_diffrn_reflns_limit_k_max 3
_diffrn_reflns_limit_k_min -13
_diffrn_reflns_limit_l_max 13
_diffrn_reflns_limit_l_min -13
_diffrn_reflns_number 2432
_diffrn_reflns_theta_max 25.02
_diffrn_reflns_theta_min 3.26
_diffrn_standards_decay_% 0
_diffrn_standards_interval_time 60
_diffrn_standards_number 3
_exptl_absorpt_coefficient_mu 0.086
_exptl_absorpt_correction_type none
_exptl_crystal_colour yellow
_exptl_crystal_density_diffrn 1.331
_exptl_crystal_density_meas ?
_exptl_crystal_description needle
_exptl_crystal_F_000 408
_exptl_crystal_size_max 0.70
_exptl_crystal_size_mid 0.25
_exptl_crystal_size_min 0.15
_refine_diff_density_max 0.232
_refine_diff_density_min -0.199
_refine_ls_extinction_method none
_refine_ls_goodness_of_fit_all 1.018
_refine_ls_goodness_of_fit_obs 1.084
_refine_ls_hydrogen_treatment 'H atoms treated by a mixture of independent and constrained refinement'
_refine_ls_matrix_type full
_refine_ls_number_parameters 142
_refine_ls_number_reflns 1726
_refine_ls_number_restraints 0
_refine_ls_restrained_S_all 1.018
_refine_ls_restrained_S_obs 1.084
_refine_ls_R_factor_all 0.090
_refine_ls_R_factor_obs .054
_refine_ls_shift/esd_max 0.006
_refine_ls_shift/esd_mean 0.000
_refine_ls_structure_factor_coef Fsqd
_refine_ls_weighting_details 'w = 1/[\s^2^(Fo^2^)+(0.0553P)^2^+0.5865P] where P = (Fo^2^+2Fc^2^)/3'
_refine_ls_weighting_scheme calc
_refine_ls_wR_factor_all 0.143
_refine_ls_wR_factor_obs .123
_reflns_number_observed 1163
_reflns_number_total 1726
_reflns_observed_criterion I>2\s(I)
_cod_data_source_file fg1411.cif
_cod_data_source_block eggy
_cod_depositor_comments
;
The following automatic conversions were performed:

'_exptl_crystal_density_meas' value 'not measured' was changed to '?'
- the value is perceived as not measured.

Automatic conversion script
Id: cif_fix_values 3008 2015-01-20 13:52:24Z robertas 

The following automatic conversions were performed:

'_refine_ls_weighting_scheme' value 'calc w =
1/[\s^2^(Fo^2^)+(0.0553P)^2^+0.5865P] where P = (Fo^2^+2Fc^2^)/3' was
changed to 'calc'. New tag '_refine_ls_weighting_details' was
created. The value of the new tag was set to 'w =
1/[\s^2^(Fo^2^)+(0.0553P)^2^+0.5865P] where P = (Fo^2^+2Fc^2^)/3'.

Automatic conversion script
Id: cif_fix_values 3143 2015-03-26 13:38:13Z robertas 
;
_cod_original_sg_symbol_H-M 'P 21/n'
_cod_database_code 2007329

loop_
_symmetry_equiv_pos_as_xyz
'x, y, z'
'-x+1/2, y+1/2, -z+1/2'
'-x, -y, -z'
'x-1/2, -y-1/2, z-1/2'

loop_
_atom_site_aniso_label
_atom_site_aniso_U_11
_atom_site_aniso_U_22
_atom_site_aniso_U_33
_atom_site_aniso_U_12
_atom_site_aniso_U_13
_atom_site_aniso_U_23
N1 .0174(11) .0362(14) .0304(12) .0007(10) .0086(10) .0006(11)
N2 .0346(13) .0579(18) .0538(17) -.0087(13) .0229(13) -.0088(14)
N3 .0350(14) .0614(19) .0505(16) -.0099(14) .0199(13) -.0238(15)
N4 .0470(16) .059(2) .0550(17) -.0192(15) .0224(14) -.0132(16)
C1 .0187(12) .0295(15) .0251(13) .0015(11) .0048(10) .0034(12)
C2 .0219(12) .0341(16) .0250(13) -.0007(12) .0059(11) .0026(12)
C3 .0220(12) .0404(17) .0260(14) .0016(13) .0087(11) .0059(13)
C4 .0273(13) .0393(17) .0233(13) .0043(13) .0082(11) .0057(13)
C5 .0272(14) .0339(16) .0235(13) .0020(12) .0075(11) .0019(12)
C6 .0226(13) .0334(16) .0300(14) .0020(12) .0095(11) -.0004(13)
C7 .0276(14) .0380(18) .0318(15) .0012(13) .0120(12) -.0008(13)
C8 .0242(13) .0411(18) .0390(16) .0009(13) .0166(12) -.0023(15)
C9 .0259(14) .0434(19) .0338(15) -.0011(14) .0141(12) .0031(15)
C10 .0398(16) .047(2) .0352(16) .0022(15) .0165(14) -.0011(15)
C11 .0363(16) .0432(19) .0362(16) -.0060(14) .0130(13) -.0071(15)

loop_
_atom_site_label
_atom_site_fract_x
_atom_site_fract_y
_atom_site_fract_z
_atom_site_U_iso_or_equiv
_atom_site_thermal_displace_type
_atom_site_calc_flag
_atom_site_refinement_flags
_atom_site_occupancy
_atom_site_disorder_group
_atom_site_type_symbol
N1 .7161(3) .4441(2) .6188(2) .0276(6) Uani d . 1 . N
H1 .1820(4) .468(3) .610(3) .038(8) Uiso d . 1 . H
N2 1.0035(3) .3888(3) .4350(2) .0466(7) Uani d . 1 . N
N3 .5559(3) .1614(3) .2947(2) .0473(7) Uani d . 1 . N
N4 .2811(4) .1438(3) .4710(3) .0519(8) Uani d . 1 . N
C1 .6292(3) .3551(2) .5478(2) .0247(6) Uani d . 1 . C
C2 .4654(3) .3209(2) .5712(2) .0271(6) Uani d . 1 . C
C3 .4035(3) .3793(2) .6577(2) .0291(7) Uani d . 1 . C
H3 .2915 .3566 .6699 .035 Uiso calc R 1 . H
C4 .4973(3) .4693(3) .7271(2) .0297(7) Uani d . 1 . C
C5 .6610(3) .4993(2) .7078(2) .0281(6) Uani d . 1 . C
C6 .7065(3) .3070(2) .4610(2) .0282(6) Uani d . 1 . C
C7 .8715(4) .3506(3) .4471(2) .0317(7) Uani d . 1 . C
C8 .6196(3) .2249(3) .3718(3) .0332(7) Uani d . 1 . C
C9 .3644(4) .2232(3) .5120(3) .0332(7) Uani d . 1 . C
C10 .4301(4) .5282(3) .8235(3) .0395(8) Uani d . 1 . C
H10A .5053 .5056 .9043 .047 Uiso calc R 1 . H
H10B .3048 .5053 .8147 .047 Uiso calc R 1 . H
H10C .4362 .6121 .8141 .047 Uiso calc R 1 . H
C11 .7844(4) .5885(3) .7792(3) .0380(7) Uani d . 1 . C
H11A .8921 .5942 .7499 .046 Uiso calc R 1 . H
H11B .8199 .5670 .8656 .046 Uiso calc R 1 . H
H11C .7224 .6633 .7692 .046 Uiso calc R 1 . H

loop_
_atom_type_symbol
_atom_type_description
_atom_type_scat_dispersion_real
_atom_type_scat_dispersion_imag
_atom_type_scat_source
C C 0.0033 0.0016 'International Tables Vol C Tables 4.2.6.8 and 6.1.1.4'
H H 0.0000 0.0000 'International Tables Vol C Tables 4.2.6.8 and 6.1.1.4'
N N 0.0061 0.0033 'International Tables Vol C Tables 4.2.6.8 and 6.1.1.4'

loop_
_geom_angle_atom_site_label_1
_geom_angle_atom_site_label_2
_geom_angle_atom_site_label_3
_geom_angle
_geom_angle_publ_flag
C5 N1 C1 126.3(2) y
N1 C1 C6 118.9(2) ?
N1 C1 C2 114.5(2) y
C6 C1 C2 126.6(2) ?
C3 C2 C1 119.9(2) y
C3 C2 C9 118.2(2) ?
C1 C2 C9 121.9(2) ?
C4 C3 C2 123.1(2) y
C5 C4 C3 116.9(2) y
C5 C4 C10 121.1(3) ?
C3 C4 C10 121.9(2) ?
N1 C5 C4 119.1(3) y
N1 C5 C11 116.8(2) ?
C4 C5 C11 124.1(2) ?
C1 C6 C7 120.5(2) ?
C1 C6 C8 124.3(2) ?
C7 C6 C8 114.7(2) ?
N2 C7 C6 178.2(3) ?
N3 C8 C6 175.4(3) ?
N4 C9 C2 176.0(3) ?

loop_
_geom_bond_atom_site_label_1
_geom_bond_atom_site_label_2
_geom_bond_site_symmetry_2
_geom_bond_distance
_geom_bond_publ_flag
N1 C5 . 1.364(3) y
N1 C1 . 1.367(3) y
N2 C7 . 1.154(3) ?
N3 C8 . 1.147(4) ?
N4 C9 . 1.144(4) ?
C1 C6 . 1.405(4) y
C1 C2 . 1.418(3) y
C2 C3 . 1.387(4) y
C2 C9 . 1.432(4) ?
C3 C4 . 1.385(4) y
C4 C5 . 1.385(4) y
C4 C10 . 1.504(4) ?
C5 C11 . 1.486(4) ?
C6 C7 . 1.418(4) ?
C6 C8 . 1.418(4) ?

loop_
_geom_torsion_atom_site_label_1
_geom_torsion_atom_site_label_2
_geom_torsion_atom_site_label_3
_geom_torsion_atom_site_label_4
_geom_torsion
C5 N1 C1 C6 -179.2(3)
C5 N1 C1 C2 0.9(4)
N1 C1 C2 C3 1.9(4)
C6 C1 C2 C3 -178.0(3)
N1 C1 C2 C9 -175.0(2)
C6 C1 C2 C9 5.2(4)
C1 C2 C3 C4 -2.0(4)
C9 C2 C3 C4 174.9(3)
C2 C3 C4 C5 -0.7(4)
C2 C3 C4 C10 -177.8(3)
C1 N1 C5 C4 -3.7(4)
C1 N1 C5 C11 175.8(2)
C3 C4 C5 N1 3.3(4)
C10 C4 C5 N1 -179.5(2)
C3 C4 C5 C11 -176.1(3)
C10 C4 C5 C11 1.0(4)
N1 C1 C6 C7 -0.2(4)
C2 C1 C6 C7 179.6(3)
N1 C1 C6 C8 -171.6(3)
C2 C1 C6 C8 8.2(4)

loop_
_cod_related_entry_id
_cod_related_entry_database
_cod_related_entry_code
1 ChemSpider 30652202
